data_1513540
loop_
_publ_author_name
'He, Yu-Tao'
'Li, Lian-Hua'
'Yang, Yan-Fang'
'Zhou, Zhao-Zhao'
'Hua, Hui-Liang'
'Liu, Xue-Yuan'
'Liang, Yong-Min'

_publ_section_title
;
 Copper-catalyzed intermolecular cyanotrifluoromethylation of alkenes.
;
_journal_issue 1
_journal_name_full 'Organic letters'
_journal_page_first 270
_journal_page_last 273
_journal_paper_doi 10.1021/ol403263c
_journal_volume 16
_journal_year 2014
_chemical_formula_moiety 'C14 H16 F3 N O3 S'
_chemical_formula_sum 'C14 H16 F3 N O3 S'
_chemical_formula_weight 335.34
_chemical_name_systematic
;
 ? 
;
_space_group_crystal_system triclinic
_space_group_IT_number 2
_space_group_name_Hall '-P 1'
_space_group_name_H-M_alt 'P -1'
_symmetry_space_group_name_Hall '-P 1'
_symmetry_space_group_name_H-M 'P -1'
_atom_sites_solution_hydrogens geom
_atom_sites_solution_primary iterative
_atom_sites_solution_secondary difmap
_audit_creation_date 2013-10-15
_audit_creation_method
;
Olex2 1.2
(compiled 2013.09.17 svn.r2790 for OlexSys, GUI svn.r4601)
;
_cell_angle_alpha 79.233(11)
_cell_angle_beta 87.668(8)
_cell_angle_gamma 88.785(9)
_cell_formula_units_Z 2
_cell_length_a 5.7301(5)
_cell_length_b 10.3183(14)
_cell_length_c 13.7835(17)
_cell_measurement_reflns_used 1796
_cell_measurement_temperature 293(2)
_cell_measurement_theta_max 26.7370
_cell_measurement_theta_min 3.9020
_cell_volume 799.86(17)
_computing_cell_refinement
;
CrysAlisPro, Agilent Technologies,
Version 1.171.36.28 (release 01-02-2013 CrysAlis171 .NET)
(compiled Feb  1 2013,16:14:44)
;
_computing_data_collection
;
CrysAlisPro, Agilent Technologies,
Version 1.171.36.28 (release 01-02-2013 CrysAlis171 .NET)
(compiled Feb  1 2013,16:14:44)
;
_computing_data_reduction
;
CrysAlisPro, Agilent Technologies,
Version 1.171.36.28 (release 01-02-2013 CrysAlis171 .NET)
(compiled Feb  1 2013,16:14:44)
;
_computing_molecular_graphics
;
O. V. Dolomanov, L. J. Bourhis, R. J. Gildea, J. A. K. Howard and H. Puschmann,
OLEX2: a complete structure solution, refinement and analysis program.
J. Appl. Cryst. (2009). 42, 339-341.
;
_computing_publication_material
;
O. V. Dolomanov, L. J. Bourhis, R. J. Gildea, J. A. K. Howard and H. Puschmann,
OLEX2: a complete structure solution, refinement and analysis program.
J. Appl. Cryst. (2009). 42, 339-341.
;
_computing_structure_refinement
;
SHELX, G.M. Sheldrick, Acta Cryst.
(2008). A64, 112-122
;
_computing_structure_solution 'SUPERFLIP, J. Appl. Cryst. (2007) 40, 786-790'
_diffrn_ambient_temperature 293(2)
_diffrn_detector_area_resol_mean 16.0733
_diffrn_measured_fraction_theta_full 0.9975
_diffrn_measured_fraction_theta_max 0.8889
_diffrn_measurement_details
;
  1 omega  -12.00   27.00   1.5000    8.0000
omega____ theta____ kappa____ phi______ frames
    -      -19.5262  -99.0000 -120.0000 26

  2 omega   79.00  104.50   1.5000    8.0000
omega____ theta____ kappa____ phi______ frames
    -       22.8075  178.0000   90.0000 17

  3 omega   -2.00   89.50   1.5000    8.0000
omega____ theta____ kappa____ phi______ frames
    -       22.8075   57.0000 -120.0000 61

  4 omega  -52.00   56.00   1.5000    8.0000
omega____ theta____ kappa____ phi______ frames
    -       22.8075  -38.0000  -60.0000 72

  5 omega  -41.00   34.00   1.5000    8.0000
omega____ theta____ kappa____ phi______ frames
    -       22.8075  -77.0000   90.0000 50

  6 omega   19.00   46.00   1.5000    8.0000
omega____ theta____ kappa____ phi______ frames
    -       22.8075  -57.0000   90.0000 18
;
_diffrn_measurement_device_type 'SuperNova, Dual, Cu at zero, Eos'
_diffrn_measurement_method '\w scans'
_diffrn_orient_matrix_UB_11 -0.0023201000
_diffrn_orient_matrix_UB_12 0.0550090000
_diffrn_orient_matrix_UB_13 -0.0394606000
_diffrn_orient_matrix_UB_21 -0.0121481000
_diffrn_orient_matrix_UB_22 0.0430433000
_diffrn_orient_matrix_UB_23 0.0344983000
_diffrn_orient_matrix_UB_31 0.1232802000
_diffrn_orient_matrix_UB_32 0.0043028000
_diffrn_orient_matrix_UB_33 0.0006862000
_diffrn_radiation_monochromator mirror
_diffrn_radiation_type 'Mo K\a'
_diffrn_radiation_wavelength 0.7107
_diffrn_reflns_av_R_equivalents 0.0306
_diffrn_reflns_av_unetI/netI 0.0568
_diffrn_reflns_limit_h_max 7
_diffrn_reflns_limit_h_min -7
_diffrn_reflns_limit_k_max 13
_diffrn_reflns_limit_k_min -9
_diffrn_reflns_limit_l_max 18
_diffrn_reflns_limit_l_min -17
_diffrn_reflns_number 5381
_diffrn_reflns_theta_full 28.44
_diffrn_reflns_theta_max 28.44
_diffrn_reflns_theta_min 3.01
_diffrn_source 'SuperNova (Mo) X-ray Source'
_exptl_absorpt_coefficient_mu 0.244
_exptl_absorpt_correction_T_max 1.00000
_exptl_absorpt_correction_T_min 0.81997
_exptl_absorpt_correction_type multi-scan
_exptl_absorpt_process_details
;
CrysAlisPro, Agilent Technologies,
Version 1.171.36.28 (release 01-02-2013 CrysAlis171 .NET)
(compiled Feb  1 2013,16:14:44)
Empirical absorption correction using spherical harmonics,
 implemented in SCALE3 ABSPACK scaling algorithm.
;
_exptl_crystal_colour 'clear light colourless'
_exptl_crystal_density_diffrn 1.392
_exptl_crystal_density_method 'not measured'
_exptl_crystal_description block
_exptl_crystal_F_000 348
_exptl_crystal_size_max 0.28
_exptl_crystal_size_mid 0.25
_exptl_crystal_size_min 0.25
_refine_diff_density_max 0.334
_refine_diff_density_min -0.339
_refine_diff_density_rms 0.048
_refine_ls_extinction_method none
_refine_ls_goodness_of_fit_ref 1.072
_refine_ls_hydrogen_treatment mixed
_refine_ls_matrix_type full
_refine_ls_number_parameters 200
_refine_ls_number_reflns 3585
_refine_ls_number_restraints 18
_refine_ls_restrained_S_all 1.084
_refine_ls_R_factor_all 0.0909
_refine_ls_R_factor_gt 0.0619
_refine_ls_shift/su_max 0.001
_refine_ls_shift/su_mean 0.000
_refine_ls_structure_factor_coef Fsqd
_refine_ls_weighting_details 'calc w=1/[\s^2^(Fo^2^)+(0.0661P)^2^+0.2170P] where P=(Fo^2^+2Fc^2^)/3'
_refine_ls_weighting_scheme calc
_refine_ls_wR_factor_gt 0.1540
_refine_ls_wR_factor_ref 0.1829
_reflns_number_gt 2345
_reflns_number_total 3585
_reflns_threshold_expression >2sigma(I)
_cod_data_source_file ol403263c_si_001.cif
_cod_data_source_block heyt1014
_cod_original_cell_volume 799.87(16)
_cod_database_code 1513540
_reflns_odcompleteness_completeness 99.75
_reflns_odcompleteness_iscentric 1
_reflns_odcompleteness_theta 26.32
_olex2_refinement_description
;
1. Fixed Uiso
 At 1.2 times of:
  All C(H) groups, All C(H,H) groups
 At 1.5 times of:
  All C(H,H,H) groups
2. Uiso/Uaniso restraints and constraints
Uanis(F2) \\sim Ueq, Uanis(F1) \\sim Ueq, Uanis(F3) \\sim Ueq: with sigma of
0.01 and sigma for terminal atoms of 0.02
3.a Ternary CH refined with riding coordinates:
 C4(H4)
3.b Secondary CH2 refined with riding coordinates:
 C1(H1A,H1B), C2(H2A,H2B), C3(H3A,H3B), C5(H5A,H5B)
3.c Aromatic/amide H refined with riding coordinates:
 C9(H9), C10(H10), C12(H12), C13(H13)
3.d Idealised Me refined as rotating group:
 C14(H14A,H14B,H14C)
;

loop_
_space_group_symop_id
_space_group_symop_operation_xyz
1 'x, y, z'
2 '-x, -y, -z'

loop_
_atom_site_label
_atom_site_type_symbol
_atom_site_fract_x
_atom_site_fract_y
_atom_site_fract_z
_atom_site_U_iso_or_equiv
_atom_site_adp_type
_atom_site_occupancy
_atom_site_symmetry_multiplicity
_atom_site_calc_flag
_atom_site_refinement_flags
S1 S 0.37189(12) 1.02091(7) 0.27533(6) 0.0539(3) Uani 1 1 d .
F1 F 1.1372(5) 0.4125(2) 0.7464(2) 0.1284(11) Uani 1 1 d U
F2 F 1.0281(6) 0.5549(4) 0.8275(2) 0.1636(15) Uani 1 1 d U
F3 F 1.3883(4) 0.5358(2) 0.78998(18) 0.0990(8) Uani 1 1 d U
O1 O 0.5191(4) 1.13234(19) 0.26612(16) 0.0646(6) Uani 1 1 d .
O2 O 0.4154(3) 0.9261(2) 0.37598(15) 0.0563(5) Uani 1 1 d .
O3 O 0.1245(3) 1.0403(2) 0.27545(18) 0.0718(7) Uani 1 1 d .
N1 N 0.7227(5) 0.4399(3) 0.5880(2) 0.0788(9) Uani 1 1 d .
C1 C 0.6587(5) 0.8965(3) 0.4028(2) 0.0600(8) Uani 1 1 d .
H1A H 0.7331 0.9750 0.4154 0.072 Uiso 1 1 calc R
H1B H 0.7457 0.8655 0.3495 0.072 Uiso 1 1 calc R
C2 C 0.6535(5) 0.7917(3) 0.4941(2) 0.0534(7) Uani 1 1 d .
H2A H 0.5900 0.7116 0.4791 0.064 Uiso 1 1 calc R
H2B H 0.5521 0.8203 0.5444 0.064 Uiso 1 1 calc R
C3 C 0.8958(5) 0.7632(3) 0.5334(2) 0.0534(7) Uani 1 1 d .
H3A H 0.9578 0.8436 0.5485 0.064 Uiso 1 1 calc R
H3B H 0.9969 0.7364 0.4823 0.064 Uiso 1 1 calc R
C4 C 0.9004(5) 0.6552(2) 0.6263(2) 0.0486(7) Uani 1 1 d .
H4 H 0.8017 0.6846 0.6780 0.058 Uiso 1 1 calc R
C5 C 1.1481(5) 0.6328(3) 0.6636(2) 0.0576(8) Uani 1 1 d .
H5A H 1.2460 0.6033 0.6126 0.069 Uiso 1 1 calc R
H5B H 1.2076 0.7168 0.6729 0.069 Uiso 1 1 calc R
C6 C 1.1721(7) 0.5365(4) 0.7567(3) 0.0739(9) Uani 1 1 d .
C7 C 0.8018(5) 0.5321(3) 0.6055(2) 0.0548(7) Uani 1 1 d .
C8 C 0.4599(5) 0.9281(3) 0.1859(2) 0.0500(7) Uani 1 1 d .
C9 C 0.3196(6) 0.8257(3) 0.1715(3) 0.0661(9) Uani 1 1 d .
H9 H 0.1806 0.8074 0.2083 0.079 Uiso 1 1 calc R
C10 C 0.3898(7) 0.7516(3) 0.1017(3) 0.0777(10) Uani 1 1 d .
H10 H 0.2968 0.6825 0.0923 0.093 Uiso 1 1 calc R
C11 C 0.5926(7) 0.7768(3) 0.0459(2) 0.0695(9) Uani 1 1 d .
C12 C 0.7288(6) 0.8789(4) 0.0616(3) 0.0728(9) Uani 1 1 d .
H12 H 0.8668 0.8973 0.0241 0.087 Uiso 1 1 calc R
C13 C 0.6663(5) 0.9551(3) 0.1316(2) 0.0616(8) Uani 1 1 d .
H13 H 0.7614 1.0229 0.1418 0.074 Uiso 1 1 calc R
C14 C 0.6691(9) 0.6939(4) -0.0298(3) 0.1095(15) Uani 1 1 d .
H14A H 0.5817 0.7202 -0.0883 0.164 Uiso 1 1 calc R
H14B H 0.6415 0.6025 -0.0030 0.164 Uiso 1 1 calc R
H14C H 0.8326 0.7063 -0.0459 0.164 Uiso 1 1 calc R

loop_
_atom_site_aniso_label
_atom_site_aniso_U_11
_atom_site_aniso_U_22
_atom_site_aniso_U_33
_atom_site_aniso_U_23
_atom_site_aniso_U_13
_atom_site_aniso_U_12
S1 0.0524(4) 0.0510(4) 0.0592(5) -0.0118(3) -0.0069(3) 0.0024(3)
F1 0.138(2) 0.0727(15) 0.161(3) 0.0254(16) -0.0605(19) -0.0223(15)
F2 0.149(3) 0.246(4) 0.0680(17) 0.028(2) 0.0213(17) 0.076(3)
F3 0.0936(16) 0.0964(15) 0.1033(18) -0.0005(13) -0.0428(13) -0.0024(13)
O1 0.0785(14) 0.0463(11) 0.0708(15) -0.0139(10) -0.0075(11) -0.0067(10)
O2 0.0486(11) 0.0647(12) 0.0542(12) -0.0071(10) -0.0008(9) -0.0016(9)
O3 0.0507(12) 0.0817(15) 0.0843(17) -0.0188(13) -0.0098(11) 0.0132(11)
N1 0.081(2) 0.0562(16) 0.104(2) -0.0253(16) -0.0132(17) -0.0098(14)
C1 0.0494(16) 0.0696(19) 0.0585(19) -0.0044(15) -0.0050(14) -0.0001(14)
C2 0.0568(17) 0.0486(15) 0.0558(18) -0.0124(13) -0.0014(14) -0.0034(13)
C3 0.0577(17) 0.0455(15) 0.0564(18) -0.0069(13) -0.0033(14) -0.0063(13)
C4 0.0523(15) 0.0413(13) 0.0536(17) -0.0125(12) 0.0009(13) -0.0029(12)
C5 0.0578(17) 0.0553(17) 0.0601(19) -0.0097(14) -0.0094(15) -0.0090(14)
C6 0.073(2) 0.078(2) 0.070(2) -0.0074(19) -0.0195(19) 0.0043(19)
C7 0.0534(16) 0.0463(15) 0.065(2) -0.0116(14) -0.0030(14) -0.0028(13)
C8 0.0486(15) 0.0492(15) 0.0518(17) -0.0069(13) -0.0104(13) 0.0015(12)
C9 0.0673(19) 0.0559(18) 0.076(2) -0.0134(16) 0.0004(17) -0.0104(15)
C10 0.098(3) 0.0562(19) 0.084(3) -0.0220(18) -0.017(2) -0.0084(19)
C11 0.097(3) 0.0567(19) 0.056(2) -0.0130(15) -0.0147(18) 0.0158(18)
C12 0.074(2) 0.082(2) 0.062(2) -0.0128(18) 0.0074(17) 0.0064(19)
C13 0.0553(17) 0.0658(19) 0.064(2) -0.0130(16) 0.0016(15) -0.0074(15)
C14 0.169(5) 0.091(3) 0.076(3) -0.035(2) -0.011(3) 0.032(3)

loop_
_atom_type_symbol
_atom_type_description
_atom_type_scat_dispersion_real
_atom_type_scat_dispersion_imag
_atom_type_scat_source
C C 0.0033 0.0016 'International Tables Vol C Tables 4.2.6.8 and 6.1.1.4'
H H 0.0000 0.0000 'International Tables Vol C Tables 4.2.6.8 and 6.1.1.4'
N N 0.0061 0.0033 'International Tables Vol C Tables 4.2.6.8 and 6.1.1.4'
O O 0.0106 0.0060 'International Tables Vol C Tables 4.2.6.8 and 6.1.1.4'
S S 0.1246 0.1234 'International Tables Vol C Tables 4.2.6.8 and 6.1.1.4'
F F 0.0171 0.0103 'International Tables Vol C Tables 4.2.6.8 and 6.1.1.4'

loop_
_geom_angle_atom_site_label_1
_geom_angle_atom_site_label_2
_geom_angle_atom_site_label_3
_geom_angle
O1 S1 O2 109.22(12)
O1 S1 O3 119.29(14)
O1 S1 C8 108.98(13)
O2 S1 C8 104.16(12)
O3 S1 O2 104.09(12)
O3 S1 C8 109.97(14)
C1 O2 S1 117.56(17)
O2 C1 H1A 110.3
O2 C1 H1B 110.3
O2 C1 C2 107.1(2)
H1A C1 H1B 108.5
C2 C1 H1A 110.3
C2 C1 H1B 110.3
C1 C2 H2A 109.4
C1 C2 H2B 109.4
C1 C2 C3 111.2(2)
H2A C2 H2B 108.0
C3 C2 H2A 109.4
C3 C2 H2B 109.4
C2 C3 H3A 108.9
C2 C3 H3B 108.9
C2 C3 C4 113.2(2)
H3A C3 H3B 107.7
C4 C3 H3A 108.9
C4 C3 H3B 108.9
C3 C4 H4 108.2
C5 C4 C3 110.8(2)
C5 C4 H4 108.2
C7 C4 C3 109.9(2)
C7 C4 H4 108.2
C7 C4 C5 111.5(2)
C4 C5 H5A 108.3
C4 C5 H5B 108.3
H5A C5 H5B 107.4
C6 C5 C4 115.7(3)
C6 C5 H5A 108.3
C6 C5 H5B 108.3
F1 C6 F3 104.9(3)
F1 C6 C5 113.0(3)
F2 C6 F1 104.7(4)
F2 C6 F3 107.6(3)
F2 C6 C5 114.6(3)
F3 C6 C5 111.4(3)
N1 C7 C4 178.3(3)
C9 C8 S1 118.8(2)
C13 C8 S1 120.5(2)
C13 C8 C9 120.6(3)
C8 C9 H9 120.5
C10 C9 C8 118.9(3)
C10 C9 H9 120.5
C9 C10 H10 119.1
C11 C10 C9 121.9(3)
C11 C10 H10 119.1
C10 C11 C12 118.1(3)
C10 C11 C14 121.4(4)
C12 C11 C14 120.5(4)
C11 C12 H12 119.0
C11 C12 C13 122.0(3)
C13 C12 H12 119.0
C8 C13 C12 118.5(3)
C8 C13 H13 120.8
C12 C13 H13 120.8
C11 C14 H14A 109.5
C11 C14 H14B 109.5
C11 C14 H14C 109.5
H14A C14 H14B 109.5
H14A C14 H14C 109.5
H14B C14 H14C 109.5

loop_
_geom_bond_atom_site_label_1
_geom_bond_atom_site_label_2
_geom_bond_distance
S1 O1 1.424(2)
S1 O2 1.567(2)
S1 O3 1.428(2)
S1 C8 1.750(3)
F1 C6 1.333(4)
F2 C6 1.291(4)
F3 C6 1.338(4)
O2 C1 1.469(3)
N1 C7 1.132(3)
C1 H1A 0.9700
C1 H1B 0.9700
C1 C2 1.498(4)
C2 H2A 0.9700
C2 H2B 0.9700
C2 C3 1.514(4)
C3 H3A 0.9700
C3 H3B 0.9700
C3 C4 1.533(4)
C4 H4 0.9800
C4 C5 1.527(4)
C4 C7 1.482(4)
C5 H5A 0.9700
C5 H5B 0.9700
C5 C6 1.479(4)
C8 C9 1.390(4)
C8 C13 1.378(4)
C9 H9 0.9300
C9 C10 1.379(5)
C10 H10 0.9300
C10 C11 1.369(5)
C11 C12 1.379(5)
C11 C14 1.514(5)
C12 H12 0.9300
C12 C13 1.386(5)
C13 H13 0.9300
C14 H14A 0.9600
C14 H14B 0.9600
C14 H14C 0.9600

loop_
_geom_torsion_atom_site_label_1
_geom_torsion_atom_site_label_2
_geom_torsion_atom_site_label_3
_geom_torsion_atom_site_label_4
_geom_torsion
S1 O2 C1 C2 -172.78(18)
S1 C8 C9 C10 -179.4(3)
S1 C8 C13 C12 180.0(2)
O1 S1 O2 C1 -45.9(2)
O1 S1 C8 C9 -170.5(2)
O1 S1 C8 C13 10.3(3)
O2 S1 C8 C9 73.0(3)
O2 S1 C8 C13 -106.2(3)
O2 C1 C2 C3 -174.7(2)
O3 S1 O2 C1 -174.4(2)
O3 S1 C8 C9 -38.0(3)
O3 S1 C8 C13 142.8(3)
C1 C2 C3 C4 -179.3(2)
C2 C3 C4 C5 -178.9(2)
C2 C3 C4 C7 57.5(3)
C3 C4 C5 C6 176.3(3)
C3 C4 C7 N1 -33(12)
C4 C5 C6 F1 70.2(4)
C4 C5 C6 F2 -49.7(5)
C4 C5 C6 F3 -172.1(3)
C5 C4 C7 N1 -157(12)
C7 C4 C5 C6 -61.0(4)
C8 S1 O2 C1 70.4(2)
C8 C9 C10 C11 -0.5(5)
C9 C8 C13 C12 0.8(5)
C9 C10 C11 C12 0.5(5)
C9 C10 C11 C14 179.4(3)
C10 C11 C12 C13 0.2(5)
C11 C12 C13 C8 -0.8(5)
C13 C8 C9 C10 -0.2(5)
C14 C11 C12 C13 -178.7(3)
